data_7007093
loop_
_publ_author_name
'Ainscough, Eric W.'
'Brodie, Andrew M.'
'Chaplin, Adrian B.'
'O'Connor, Joy M'
'Otter, Carl A.'

_publ_section_title
;
 Gold(I) and platinum(II) complexes with a new diphosphine ligand based
 on the cyclotriphosphazene platform.
;
_journal_issue 10
_journal_name_full 'Dalton transactions (Cambridge, England : 2003)'
_journal_page_first 1264
_journal_page_last 1266
_journal_paper_doi 10.1039/b517309b
_journal_year 2006
_chemical_formula_sum 'C68 H56 Cl2 N7 O6 P5 Pt'
_chemical_formula_weight 1488.04
_chemical_name_systematic
;
?
;
_space_group_IT_number 14
_symmetry_cell_setting monoclinic
_symmetry_space_group_name_Hall '-P 2ybc'
_symmetry_space_group_name_H-M 'P 1 21/c 1'
_atom_sites_solution_hydrogens geom
_atom_sites_solution_primary direct
_atom_sites_solution_secondary difmap
_audit_creation_method SHELXL-97
_cell_angle_alpha 90.00
_cell_angle_beta 97.8110(10)
_cell_angle_gamma 90.00
_cell_formula_units_Z 4
_cell_length_a 13.5768(2)
_cell_length_b 11.1807(2)
_cell_length_c 42.2143(2)
_cell_measurement_temperature 83(2)
_cell_volume 6348.60(15)
_computing_structure_refinement 'SHELXL-97 (Sheldrick, 1997)'
_computing_structure_solution 'SHELXS-97 (Sheldrick, 1990)'
_diffrn_ambient_temperature 83(2)
_diffrn_measured_fraction_theta_full 0.997
_diffrn_measured_fraction_theta_max 0.997
_diffrn_measurement_device_type 'Brucker P4'
_diffrn_measurement_method 'Area detector / w scans'
_diffrn_radiation_monochromator graphite
_diffrn_radiation_source 'fine-focus sealed tube'
_diffrn_radiation_type MoK\a
_diffrn_radiation_wavelength 0.71073
_diffrn_reflns_av_R_equivalents 0.1263
_diffrn_reflns_av_sigmaI/netI 0.1445
_diffrn_reflns_limit_h_max 15
_diffrn_reflns_limit_h_min -8
_diffrn_reflns_limit_k_max 12
_diffrn_reflns_limit_k_min -12
_diffrn_reflns_limit_l_max 46
_diffrn_reflns_limit_l_min -46
_diffrn_reflns_number 28324
_diffrn_reflns_theta_full 23.26
_diffrn_reflns_theta_max 23.26
_diffrn_reflns_theta_min 2.89
_exptl_absorpt_coefficient_mu 2.480
_exptl_absorpt_correction_T_max 0.928673
_exptl_absorpt_correction_T_min 0.712611
_exptl_absorpt_correction_type multi-scan
_exptl_absorpt_process_details 'Blessing, Acta Cryst., A51, 33-38'
_exptl_crystal_colour colourless
_exptl_crystal_density_diffrn 1.557
_exptl_crystal_density_method 'not measured'
_exptl_crystal_description needle
_exptl_crystal_F_000 2992
_exptl_crystal_size_max 0.44
_exptl_crystal_size_mid 0.08
_exptl_crystal_size_min 0.04
_refine_diff_density_max 1.963
_refine_diff_density_min -1.869
_refine_diff_density_rms 0.177
_refine_ls_extinction_method none
_refine_ls_goodness_of_fit_ref 1.058
_refine_ls_hydrogen_treatment mixed
_refine_ls_matrix_type full
_refine_ls_number_parameters 806
_refine_ls_number_reflns 9094
_refine_ls_number_restraints 486
_refine_ls_restrained_S_all 1.038
_refine_ls_R_factor_all 0.1252
_refine_ls_R_factor_gt 0.0660
_refine_ls_shift/su_max 0.043
_refine_ls_shift/su_mean 0.005
_refine_ls_structure_factor_coef Fsqd
_refine_ls_weighting_details 'calc w=1/[\s^2^(Fo^2^)+(0.0483P)^2^+0.1403P] where P=(Fo^2^+2Fc^2^)/3'
_refine_ls_weighting_scheme calc
_refine_ls_wR_factor_gt 0.1172
_refine_ls_wR_factor_ref 0.1384
_reflns_number_gt 5816
_reflns_number_total 9094
_reflns_threshold_expression >2sigma(I)
_cod_data_source_file b517309b.txt
_cod_data_source_block cao159
_cod_original_sg_symbol_H-M P2(1)/c
_cod_database_code 7007093

loop_
_symmetry_equiv_pos_as_xyz
'x, y, z'
'-x, y+1/2, -z+1/2'
'-x, -y, -z'
'x, -y-1/2, z-1/2'

loop_
_atom_site_label
_atom_site_type_symbol
_atom_site_fract_x
_atom_site_fract_y
_atom_site_fract_z
_atom_site_U_iso_or_equiv
_atom_site_adp_type
_atom_site_occupancy
_atom_site_symmetry_multiplicity
_atom_site_calc_flag
_atom_site_refinement_flags
_atom_site_disorder_assembly
_atom_site_disorder_group
Pt1 Pt 0.09326(3) 0.10924(4) 0.916674(10) 0.01345(14) Uani 1 1 d . . .
P4 P 0.2188(2) 0.1338(2) 0.95718(6) 0.0113(7) Uani 1 1 d . . .
P5 P 0.0287(2) 0.2964(2) 0.91361(7) 0.0138(7) Uani 1 1 d . . .
Cl1 Cl 0.1365(2) -0.0924(2) 0.91442(6) 0.0191(7) Uani 1 1 d . . .
Cl2 Cl -0.0341(2) 0.0724(2) 0.87397(6) 0.0184(7) Uani 1 1 d . . .
P1 P 0.2763(2) 0.2314(2) 0.86735(7) 0.0134(7) Uani 1 1 d . . .
P2 P 0.2890(2) 0.0526(2) 0.82415(7) 0.0125(7) Uani 1 1 d . . .
P3 P 0.3775(2) 0.2677(2) 0.81584(7) 0.0136(7) Uani 1 1 d . . .
N3 N 0.3479(6) 0.3077(7) 0.84884(19) 0.012(2) Uani 1 1 d U . .
N1 N 0.2328(6) 0.1099(8) 0.85104(19) 0.015(2) Uani 1 1 d U . .
N2 N 0.3444(7) 0.1376(7) 0.80255(19) 0.017(2) Uani 1 1 d U . .
O1 O 0.3246(5) 0.2004(6) 0.90258(15) 0.0129(17) Uani 1 1 d U . .
O2 O 0.1895(5) 0.3146(6) 0.87663(16) 0.0161(18) Uani 1 1 d U . .
O3 O 0.3687(5) -0.0422(6) 0.83874(15) 0.0131(17) Uani 1 1 d U . .
O4 O 0.2087(5) -0.0276(6) 0.80288(15) 0.0126(17) Uani 1 1 d U . .
O5 O 0.4938(5) 0.2746(6) 0.81487(16) 0.0133(17) Uani 1 1 d U . .
O6 O 0.3353(5) 0.3712(6) 0.79107(15) 0.0136(17) Uani 1 1 d U . .
C1 C 0.3426(8) 0.2846(9) 0.9278(2) 0.014(3) Uani 1 1 d U . .
C2 C 0.4085(7) 0.3796(9) 0.9251(2) 0.014(2) Uani 1 1 d U . .
H2 H 0.4391 0.3895 0.9069 0.017 Uiso 1 1 calc R . .
C3 C 0.4261(9) 0.4575(10) 0.9504(3) 0.022(3) Uani 1 1 d U . .
H3 H 0.4693 0.5213 0.9492 0.027 Uiso 1 1 calc R . .
C4 C 0.3815(8) 0.4434(9) 0.9775(3) 0.017(3) Uani 1 1 d U . .
H4 H 0.3950 0.4973 0.9944 0.020 Uiso 1 1 calc R . .
C5 C 0.3163(8) 0.3487(9) 0.9799(3) 0.017(3) Uani 1 1 d U . .
H5 H 0.2850 0.3401 0.9981 0.020 Uiso 1 1 calc R . .
C6 C 0.2982(8) 0.2664(9) 0.9548(2) 0.011(2) Uani 1 1 d U . .
C7 C 0.3136(8) 0.0155(9) 0.9640(2) 0.014(3) Uani 1 1 d U . .
C8 C 0.4084(8) 0.0251(10) 0.9547(2) 0.018(3) Uani 1 1 d U . .
H8 H 0.4251 0.0935 0.9440 0.022 Uiso 1 1 calc R . .
C9 C 0.4765(9) -0.0645(10) 0.9610(3) 0.025(3) Uani 1 1 d U . .
H9 H 0.5392 -0.0551 0.9548 0.030 Uiso 1 1 calc R . .
C10 C 0.4554(8) -0.1687(9) 0.9762(2) 0.014(3) Uani 1 1 d U . .
H10 H 0.5020 -0.2298 0.9800 0.017 Uiso 1 1 calc R . .
C11 C 0.3628(8) -0.1787(10) 0.9857(3) 0.020(3) Uani 1 1 d U . .
H11 H 0.3474 -0.2477 0.9963 0.024 Uiso 1 1 calc R . .
C12 C 0.2925(9) -0.0915(10) 0.9800(2) 0.022(3) Uani 1 1 d U . .
H12 H 0.2306 -0.1019 0.9867 0.026 Uiso 1 1 calc R . .
C13 C 0.1738(8) 0.1379(8) 0.9961(2) 0.011(3) Uani 1 1 d U . .
C14 C 0.2394(9) 0.1407(9) 1.0249(2) 0.019(3) Uani 1 1 d U . .
H14 H 0.3076 0.1424 1.0244 0.022 Uiso 1 1 calc R . .
C15 C 0.2036(9) 0.1410(9) 1.0536(3) 0.023(3) Uani 1 1 d U . .
H15 H 0.2479 0.1440 1.0724 0.028 Uiso 1 1 calc R . .
C16 C 0.1021(8) 0.1368(9) 1.0550(3) 0.021(3) Uani 1 1 d U . .
H16 H 0.0788 0.1374 1.0748 0.025 Uiso 1 1 calc R . .
C17 C 0.0357(9) 0.1319(9) 1.0271(2) 0.020(3) Uani 1 1 d U . .
H17 H -0.0325 0.1292 1.0277 0.024 Uiso 1 1 calc R . .
C18 C 0.0733(8) 0.1310(9) 0.9983(2) 0.016(3) Uani 1 1 d U . .
H18 H 0.0289 0.1255 0.9795 0.019 Uiso 1 1 calc R . .
C19 C 0.1046(8) 0.3548(8) 0.8577(2) 0.013(3) Uani 1 1 d U . .
C20 C 0.1069(8) 0.3981(10) 0.8270(2) 0.020(3) Uani 1 1 d U . .
H20 H 0.1649 0.3950 0.8176 0.024 Uiso 1 1 calc R . .
C21 C 0.0198(9) 0.4464(10) 0.8109(3) 0.024(3) Uani 1 1 d U . .
H21 H 0.0187 0.4761 0.7902 0.029 Uiso 1 1 calc R . .
C22 C -0.0648(8) 0.4498(9) 0.8256(3) 0.018(3) Uani 1 1 d U . .
H22 H -0.1226 0.4829 0.8147 0.021 Uiso 1 1 calc R . .
C23 C -0.0659(8) 0.4060(9) 0.8555(2) 0.021(3) Uani 1 1 d U . .
H23 H -0.1244 0.4095 0.8646 0.025 Uiso 1 1 calc R . .
C24 C 0.0190(8) 0.3558(8) 0.8729(2) 0.011(2) Uani 1 1 d U . .
C25 C 0.0832(8) 0.4190(8) 0.9383(2) 0.013(3) Uani 1 1 d U . .
C26 C 0.1264(8) 0.5207(9) 0.9261(3) 0.017(3) Uani 1 1 d U . .
H26 H 0.1316 0.5255 0.9044 0.020 Uiso 1 1 calc R . .
C27 C 0.1608(8) 0.6126(10) 0.9460(2) 0.018(3) Uani 1 1 d U . .
H27 H 0.1889 0.6795 0.9377 0.022 Uiso 1 1 calc R . .
C28 C 0.1543(8) 0.6070(10) 0.9781(2) 0.021(3) Uani 1 1 d U . .
H28 H 0.1781 0.6701 0.9914 0.025 Uiso 1 1 calc R . .
C29 C 0.1130(8) 0.5090(9) 0.9910(3) 0.019(3) Uani 1 1 d U . .
H29 H 0.1087 0.5050 1.0128 0.023 Uiso 1 1 calc R . .
C30 C 0.0783(8) 0.4168(9) 0.9708(2) 0.016(3) Uani 1 1 d U . .
H30 H 0.0503 0.3504 0.9794 0.020 Uiso 1 1 calc R . .
C31 C -0.0973(8) 0.3020(9) 0.9236(2) 0.015(3) Uani 1 1 d U . .
C32 C -0.1486(8) 0.4101(10) 0.9246(2) 0.018(3) Uani 1 1 d U . .
H32 H -0.1166 0.4809 0.9206 0.022 Uiso 1 1 calc R . .
C33 C -0.2447(8) 0.4149(10) 0.9313(2) 0.022(3) Uani 1 1 d U . .
H33 H -0.2780 0.4878 0.9308 0.027 Uiso 1 1 calc R . .
C34 C -0.2927(9) 0.3098(10) 0.9389(3) 0.023(3) Uani 1 1 d U . .
H34 H -0.3579 0.3126 0.9433 0.028 Uiso 1 1 calc R . .
C35 C -0.2425(9) 0.2022(10) 0.9398(2) 0.022(3) Uani 1 1 d U . .
H35 H -0.2729 0.1327 0.9457 0.026 Uiso 1 1 calc R . .
C36 C -0.1470(8) 0.1978(10) 0.9318(2) 0.018(3) Uani 1 1 d U . .
H36 H -0.1147 0.1244 0.9319 0.021 Uiso 1 1 calc R . .
C37 C 0.3411(8) -0.1536(9) 0.8514(2) 0.014(3) Uani 1 1 d U . .
C38 C 0.3572(8) -0.1703(10) 0.8837(2) 0.018(3) Uani 1 1 d U . .
H38 H 0.3780 -0.1070 0.8973 0.022 Uiso 1 1 calc R . .
C39 C 0.3420(8) -0.2834(9) 0.8962(3) 0.022(3) Uani 1 1 d U . .
H39 H 0.3530 -0.2974 0.9181 0.026 Uiso 1 1 calc R . .
C40 C 0.3099(8) -0.3746(10) 0.8747(3) 0.023(3) Uani 1 1 d U . .
H40 H 0.3008 -0.4510 0.8825 0.027 Uiso 1 1 calc R . .
C41 C 0.2915(8) -0.3550(9) 0.8428(3) 0.020(3) Uani 1 1 d U . .
H41 H 0.2687 -0.4179 0.8294 0.024 Uiso 1 1 calc R . .
C42 C 0.3062(8) -0.2408(9) 0.8292(2) 0.013(3) Uani 1 1 d U . .
C43 C 0.2871(8) -0.2198(9) 0.7953(2) 0.014(3) Uani 1 1 d U . .
C44 C 0.3139(8) -0.3020(10) 0.7727(2) 0.020(3) Uani 1 1 d U . .
H44 H 0.3425 -0.3743 0.7799 0.024 Uiso 1 1 calc R . .
C45 C 0.2997(8) -0.2799(10) 0.7409(3) 0.021(3) Uani 1 1 d U . .
H45 H 0.3213 -0.3356 0.7270 0.025 Uiso 1 1 calc R . .
C46 C 0.2540(8) -0.1764(9) 0.7287(3) 0.017(3) Uani 1 1 d U . .
H46 H 0.2431 -0.1636 0.7067 0.020 Uiso 1 1 calc R . .
C47 C 0.2243(8) -0.0909(10) 0.7496(2) 0.018(3) Uani 1 1 d U . .
H47 H 0.1934 -0.0203 0.7420 0.022 Uiso 1 1 calc R . .
C48 C 0.2423(8) -0.1150(10) 0.7816(2) 0.021(3) Uani 1 1 d U . .
C49 C 0.5452(8) 0.3852(10) 0.8164(2) 0.016(2) Uani 1 1 d U . .
C50 C 0.6085(8) 0.4124(9) 0.8434(3) 0.022(3) Uani 1 1 d U . .
H50 H 0.6110 0.3645 0.8615 0.027 Uiso 1 1 calc R . .
C51 C 0.6691(9) 0.5127(9) 0.8434(3) 0.022(3) Uani 1 1 d U . .
H51 H 0.7141 0.5307 0.8614 0.026 Uiso 1 1 calc R . .
C52 C 0.6629(9) 0.5846(10) 0.8172(3) 0.027(3) Uani 1 1 d U . .
H52 H 0.7043 0.6509 0.8171 0.033 Uiso 1 1 calc R . .
C53 C 0.5940(8) 0.5583(10) 0.7903(3) 0.021(3) Uani 1 1 d U . .
H53 H 0.5885 0.6095 0.7728 0.025 Uiso 1 1 calc R . .
C54 C 0.5334(8) 0.4572(9) 0.7891(2) 0.015(3) Uani 1 1 d U . .
C55 C 0.4648(8) 0.4285(9) 0.7601(3) 0.018(3) Uani 1 1 d U . .
C56 C 0.4903(9) 0.4508(9) 0.7298(2) 0.019(3) Uani 1 1 d U . .
H56 H 0.5532 0.4808 0.7280 0.023 Uiso 1 1 calc R . .
C57 C 0.4248(9) 0.4295(10) 0.7024(3) 0.026(3) Uani 1 1 d U . .
H57 H 0.4444 0.4438 0.6825 0.031 Uiso 1 1 calc R . .
C58 C 0.3284(8) 0.3861(10) 0.7045(2) 0.020(3) Uani 1 1 d U . .
H58 H 0.2834 0.3732 0.6862 0.024 Uiso 1 1 calc R . .
C59 C 0.3023(9) 0.3634(9) 0.7343(3) 0.021(3) Uani 1 1 d U . .
H59 H 0.2395 0.3336 0.7363 0.025 Uiso 1 1 calc R . .
C60 C 0.3683(8) 0.3843(10) 0.7610(2) 0.016(2) Uani 1 1 d U . .
C90 C 0.4088(10) 0.2271(11) 0.1238(3) 0.040(4) Uani 1 1 d U . .
H90A H 0.4244 0.1449 0.1202 0.060 Uiso 1 1 calc R . .
H90B H 0.3453 0.2318 0.1314 0.060 Uiso 1 1 calc R . .
H90C H 0.4589 0.2606 0.1396 0.060 Uiso 1 1 calc R . .
C91 C 0.4055(9) 0.2928(11) 0.0945(3) 0.030(3) Uani 1 1 d U . .
N90 N 0.4025(8) 0.3409(9) 0.0705(2) 0.032(3) Uani 1 1 d U . .
C93 C 1.0205(9) 0.7745(11) 0.8420(3) 0.037(3) Uani 1 1 d U . .
H93A H 1.0132 0.7605 0.8193 0.055 Uiso 1 1 calc R . .
H93B H 1.0676 0.7188 0.8526 0.055 Uiso 1 1 calc R . .
H93C H 1.0437 0.8546 0.8464 0.055 Uiso 1 1 calc R . .
C94 C 0.9254(10) 0.7586(11) 0.8533(3) 0.033(3) Uani 1 1 d U . .
N91 N 0.8487(9) 0.7492(10) 0.8609(3) 0.049(3) Uani 1 1 d U . .
C95 C -0.0145(10) 0.1174(12) 0.7914(3) 0.045(4) Uani 1 1 d U . .
H95A H 0.0355 0.1112 0.8097 0.067 Uiso 1 1 calc R . .
H95B H -0.0399 0.0392 0.7855 0.067 Uiso 1 1 calc R . .
H95C H -0.0677 0.1674 0.7965 0.067 Uiso 1 1 calc R . .
C96 C 0.0291(10) 0.1696(12) 0.7647(3) 0.039(4) Uani 1 1 d U . .
N93 N 0.0654(9) 0.2094(10) 0.7441(3) 0.054(3) Uani 1 1 d U . .
C97 C 0.7054(10) 0.1214(12) 0.8579(3) 0.048(4) Uani 1 1 d U . .
H97A H 0.7396 0.1931 0.8655 0.072 Uiso 1 1 calc R . .
H97B H 0.6811 0.1297 0.8356 0.072 Uiso 1 1 calc R . .
H97C H 0.7503 0.0548 0.8610 0.072 Uiso 1 1 calc R . .
C98 C 0.6218(11) 0.1010(13) 0.8757(3) 0.044(4) Uani 1 1 d U . .
N94 N 0.5565(9) 0.0866(10) 0.8906(3) 0.054(3) Uani 1 1 d U . .

loop_
_atom_site_aniso_label
_atom_site_aniso_U_11
_atom_site_aniso_U_22
_atom_site_aniso_U_33
_atom_site_aniso_U_23
_atom_site_aniso_U_13
_atom_site_aniso_U_12
Pt1 0.0168(2) 0.0063(2) 0.0177(2) 0.0005(2) 0.00412(18) 0.0008(2)
P4 0.0133(16) 0.0059(16) 0.0151(15) 0.0004(12) 0.0033(13) -0.0008(12)
P5 0.0132(17) 0.0106(16) 0.0179(16) -0.0003(13) 0.0032(14) 0.0031(13)
Cl1 0.0238(16) 0.0079(15) 0.0261(15) -0.0004(12) 0.0054(13) 0.0014(12)
Cl2 0.0205(17) 0.0134(15) 0.0204(15) -0.0028(12) -0.0001(13) 0.0003(12)
P1 0.0154(17) 0.0087(16) 0.0174(16) -0.0002(12) 0.0068(14) -0.0007(13)
P2 0.0149(18) 0.0064(15) 0.0166(16) -0.0017(12) 0.0039(14) -0.0019(13)
P3 0.0178(18) 0.0050(15) 0.0185(16) 0.0022(12) 0.0044(14) 0.0008(13)
N3 0.014(4) 0.009(4) 0.013(4) 0.002(3) 0.005(3) -0.002(3)
N1 0.015(4) 0.010(4) 0.019(4) -0.002(3) 0.002(3) -0.005(3)
N2 0.021(4) 0.015(4) 0.017(4) -0.003(3) 0.005(3) 0.002(3)
O1 0.016(3) 0.009(3) 0.014(3) -0.002(3) 0.001(3) -0.005(3)
O2 0.019(4) 0.011(3) 0.017(3) -0.001(3) 0.000(3) 0.004(3)
O3 0.013(3) 0.013(3) 0.014(3) 0.001(3) 0.002(3) -0.002(3)
O4 0.013(3) 0.012(3) 0.013(3) 0.000(3) 0.005(3) 0.002(3)
O5 0.018(3) 0.003(3) 0.019(3) 0.005(3) 0.004(3) 0.003(3)
O6 0.017(3) 0.013(3) 0.010(3) 0.006(3) 0.002(3) 0.004(3)
C1 0.014(4) 0.012(4) 0.014(4) -0.004(4) -0.003(4) -0.001(4)
C2 0.015(4) 0.014(4) 0.013(4) 0.001(4) 0.003(4) 0.001(4)
C3 0.025(5) 0.018(4) 0.023(5) 0.003(4) 0.001(4) -0.003(4)
C4 0.019(5) 0.011(4) 0.020(4) 0.001(4) 0.001(4) 0.000(4)
C5 0.016(4) 0.018(4) 0.016(4) 0.000(4) 0.002(4) 0.007(4)
C6 0.011(4) 0.009(4) 0.014(4) 0.003(3) 0.002(4) 0.006(4)
C7 0.018(5) 0.010(4) 0.017(4) 0.002(4) 0.004(4) 0.001(4)
C8 0.018(5) 0.018(4) 0.019(4) 0.001(4) 0.001(4) 0.003(4)
C9 0.023(5) 0.025(5) 0.028(5) -0.002(4) 0.006(4) 0.005(4)
C10 0.013(4) 0.015(4) 0.014(4) 0.003(4) -0.002(4) 0.005(4)
C11 0.022(5) 0.016(4) 0.022(4) 0.001(4) 0.001(4) 0.001(4)
C12 0.021(5) 0.023(5) 0.022(4) 0.000(4) 0.002(4) -0.001(4)
C13 0.014(4) 0.005(4) 0.015(4) -0.001(3) 0.004(4) -0.003(3)
C14 0.019(5) 0.017(5) 0.019(4) 0.003(4) 0.001(4) -0.001(4)
C15 0.026(5) 0.025(5) 0.018(4) 0.001(4) 0.003(4) -0.003(4)
C16 0.025(5) 0.019(5) 0.020(4) 0.002(4) 0.007(4) -0.002(4)
C17 0.022(5) 0.018(5) 0.023(4) -0.001(4) 0.009(4) -0.001(4)
C18 0.019(4) 0.012(4) 0.017(4) 0.002(4) 0.003(4) -0.003(4)
C19 0.017(4) 0.008(4) 0.014(4) 0.000(3) -0.002(4) -0.003(3)
C20 0.017(4) 0.020(4) 0.023(4) -0.003(4) 0.003(4) 0.003(4)
C21 0.028(5) 0.021(4) 0.024(5) 0.004(4) 0.004(4) 0.000(4)
C22 0.017(5) 0.014(4) 0.022(4) -0.004(4) 0.002(4) -0.001(4)
C23 0.020(4) 0.018(4) 0.024(4) -0.004(4) 0.003(4) -0.003(4)
C24 0.014(4) 0.006(4) 0.012(4) -0.004(3) 0.001(4) 0.001(3)
C25 0.016(4) 0.005(4) 0.019(4) 0.000(3) 0.001(4) 0.000(3)
C26 0.017(5) 0.021(4) 0.014(4) -0.002(4) 0.004(4) 0.003(4)
C27 0.017(4) 0.015(4) 0.022(4) 0.001(4) 0.005(4) -0.004(4)
C28 0.020(4) 0.018(4) 0.025(4) -0.006(4) 0.000(4) -0.004(4)
C29 0.017(5) 0.020(4) 0.021(4) 0.000(4) 0.006(4) 0.005(4)
C30 0.013(4) 0.016(5) 0.020(4) 0.003(4) 0.000(4) 0.002(4)
C31 0.015(4) 0.017(4) 0.012(4) 0.001(4) -0.001(4) 0.004(4)
C32 0.017(4) 0.017(5) 0.021(4) 0.001(4) 0.003(4) 0.003(4)
C33 0.022(5) 0.023(5) 0.021(4) 0.000(4) -0.001(4) 0.008(4)
C34 0.016(5) 0.031(5) 0.023(4) -0.003(4) 0.002(4) 0.002(4)
C35 0.021(5) 0.023(5) 0.020(4) 0.004(4) 0.001(4) -0.004(4)
C36 0.017(5) 0.021(4) 0.015(4) 0.000(4) 0.000(4) -0.003(4)
C37 0.013(4) 0.013(4) 0.016(4) 0.002(3) 0.006(4) 0.004(4)
C38 0.019(5) 0.019(4) 0.017(4) 0.003(4) 0.002(4) 0.001(4)
C39 0.021(5) 0.022(5) 0.023(4) 0.001(4) 0.005(4) 0.006(4)
C40 0.026(5) 0.017(4) 0.027(4) 0.000(4) 0.007(4) -0.001(4)
C41 0.018(5) 0.020(5) 0.021(4) -0.004(4) 0.003(4) 0.000(4)
C42 0.010(4) 0.016(4) 0.015(4) -0.005(4) 0.004(4) 0.004(4)
C43 0.016(4) 0.007(4) 0.018(4) 0.002(3) 0.000(4) 0.002(4)
C44 0.022(5) 0.019(4) 0.019(4) -0.003(4) 0.003(4) 0.002(4)
C45 0.020(5) 0.019(4) 0.023(4) -0.004(4) 0.003(4) 0.000(4)
C46 0.021(5) 0.014(4) 0.016(4) 0.001(4) 0.004(4) -0.001(4)
C47 0.020(4) 0.017(4) 0.018(4) 0.003(4) 0.003(4) 0.001(4)
C48 0.022(4) 0.020(4) 0.021(4) -0.007(4) 0.005(4) -0.001(4)
C49 0.016(4) 0.012(4) 0.022(4) -0.004(4) 0.006(4) 0.001(4)
C50 0.025(5) 0.020(5) 0.022(4) 0.003(4) 0.005(4) 0.001(4)
C51 0.020(5) 0.020(4) 0.025(5) -0.002(4) 0.004(4) -0.006(4)
C52 0.025(5) 0.026(5) 0.031(5) -0.002(4) 0.004(4) -0.003(4)
C53 0.022(5) 0.018(4) 0.022(4) 0.004(4) 0.005(4) 0.000(4)
C54 0.014(4) 0.013(4) 0.017(4) -0.001(4) 0.005(4) 0.004(4)
C55 0.020(5) 0.015(4) 0.020(4) -0.001(4) 0.006(4) -0.002(4)
C56 0.021(5) 0.017(4) 0.021(4) 0.001(4) 0.010(4) 0.001(4)
C57 0.033(5) 0.024(5) 0.022(5) 0.003(4) 0.007(4) 0.003(4)
C58 0.026(4) 0.018(4) 0.015(4) -0.001(4) 0.002(4) 0.000(4)
C59 0.023(5) 0.015(5) 0.026(4) -0.004(4) 0.007(4) 0.001(4)
C60 0.020(4) 0.014(4) 0.016(4) -0.003(4) 0.007(4) 0.001(4)
C90 0.041(5) 0.040(5) 0.040(5) 0.000(4) 0.008(4) 0.005(4)
C91 0.028(5) 0.030(5) 0.033(5) -0.004(4) 0.004(4) -0.001(4)
N90 0.031(5) 0.028(4) 0.038(4) 0.000(4) 0.010(4) 0.002(4)
C93 0.035(5) 0.034(5) 0.040(5) -0.008(4) 0.001(4) 0.005(4)
C94 0.032(5) 0.033(5) 0.032(5) -0.007(4) 0.000(4) 0.000(4)
N91 0.047(5) 0.048(5) 0.053(5) -0.009(4) 0.005(4) -0.004(4)
C95 0.045(5) 0.043(5) 0.047(5) 0.002(4) 0.008(4) 0.000(4)
C96 0.041(5) 0.039(5) 0.037(5) -0.001(4) 0.004(4) -0.002(4)
N93 0.053(5) 0.057(5) 0.051(5) -0.001(4) 0.008(4) -0.010(4)
C97 0.047(5) 0.047(5) 0.050(5) -0.004(4) 0.005(4) 0.000(4)
C98 0.045(5) 0.043(5) 0.044(5) -0.003(4) 0.007(4) 0.001(4)
N94 0.054(5) 0.055(5) 0.055(5) -0.004(4) 0.007(4) -0.007(4)

loop_
_atom_type_symbol
_atom_type_description
_atom_type_scat_dispersion_real
_atom_type_scat_dispersion_imag
_atom_type_scat_source
C C 0.0033 0.0016 'International Tables Vol C Tables 4.2.6.8 and 6.1.1.4'
H H 0.0000 0.0000 'International Tables Vol C Tables 4.2.6.8 and 6.1.1.4'
N N 0.0061 0.0033 'International Tables Vol C Tables 4.2.6.8 and 6.1.1.4'
O O 0.0106 0.0060 'International Tables Vol C Tables 4.2.6.8 and 6.1.1.4'
P P 0.1023 0.0942 'International Tables Vol C Tables 4.2.6.8 and 6.1.1.4'
Cl Cl 0.1484 0.1585 'International Tables Vol C Tables 4.2.6.8 and 6.1.1.4'
Pt Pt -1.7033 8.3905 'International Tables Vol C Tables 4.2.6.8 and 6.1.1.4'

loop_
_geom_angle_atom_site_label_1
_geom_angle_atom_site_label_2
_geom_angle_atom_site_label_3
_geom_angle
_geom_angle_site_symmetry_1
_geom_angle_site_symmetry_3
_geom_angle_publ_flag
P4 Pt1 P5 100.21(10) . . ?
P4 Pt1 Cl1 88.87(10) . . ?
P5 Pt1 Cl1 170.72(11) . . ?
P4 Pt1 Cl2 176.67(10) . . ?
P5 Pt1 Cl2 83.09(10) . . ?
Cl1 Pt1 Cl2 87.85(9) . . ?
C13 P4 C7 100.9(5) . . ?
C13 P4 C6 107.3(4) . . ?
C7 P4 C6 100.7(5) . . ?
C13 P4 Pt1 111.9(4) . . ?
C7 P4 Pt1 118.0(4) . . ?
C6 P4 Pt1 116.2(3) . . ?
C25 P5 C31 99.4(5) . . ?
C25 P5 C24 103.6(4) . . ?
C31 P5 C24 104.8(5) . . ?
C25 P5 Pt1 122.7(4) . . ?
C31 P5 Pt1 112.8(4) . . ?
C24 P5 Pt1 111.5(3) . . ?
N3 P1 O1 112.3(4) . . ?
N3 P1 O2 109.4(4) . . ?
O1 P1 O2 97.1(4) . . ?
N3 P1 N1 117.5(4) . . ?
O1 P1 N1 107.5(4) . . ?
O2 P1 N1 111.1(4) . . ?
N2 P2 O3 105.9(4) . . ?
N2 P2 N1 119.0(5) . . ?
O3 P2 N1 111.3(4) . . ?
N2 P2 O4 110.9(4) . . ?
O3 P2 O4 102.9(4) . . ?
N1 P2 O4 105.8(4) . . ?
N3 P3 O5 112.7(5) . . ?
N3 P3 N2 118.5(4) . . ?
O5 P3 N2 105.5(4) . . ?
N3 P3 O6 105.1(4) . . ?
O5 P3 O6 102.5(4) . . ?
N2 P3 O6 111.5(4) . . ?
P3 N3 P1 122.4(5) . . ?
P2 N1 P1 117.8(5) . . ?
P2 N2 P3 118.6(5) . . ?
C1 O1 P1 124.6(6) . . ?
C19 O2 P1 129.3(6) . . ?
C37 O3 P2 122.1(6) . . ?
C48 O4 P2 118.8(6) . . ?
C49 O5 P3 121.7(6) . . ?
C60 O6 P3 122.0(6) . . ?
C6 C1 C2 122.3(10) . . ?
C6 C1 O1 118.3(9) . . ?
C2 C1 O1 119.3(9) . . ?
C3 C2 C1 117.5(10) . . ?
C3 C2 H2 121.2 . . ?
C1 C2 H2 121.2 . . ?
C2 C3 C4 121.7(11) . . ?
C2 C3 H3 119.1 . . ?
C4 C3 H3 119.1 . . ?
C3 C4 C5 120.2(10) . . ?
C3 C4 H4 119.9 . . ?
C5 C4 H4 119.9 . . ?
C4 C5 C6 119.5(10) . . ?
C4 C5 H5 120.2 . . ?
C6 C5 H5 120.2 . . ?
C1 C6 C5 118.6(10) . . ?
C1 C6 P4 119.3(8) . . ?
C5 C6 P4 122.0(8) . . ?
C8 C7 C12 116.8(10) . . ?
C8 C7 P4 123.4(8) . . ?
C12 C7 P4 119.8(8) . . ?
C9 C8 C7 120.9(11) . . ?
C9 C8 H8 119.6 . . ?
C7 C8 H8 119.6 . . ?
C8 C9 C10 122.1(11) . . ?
C8 C9 H9 118.9 . . ?
C10 C9 H9 118.9 . . ?
C11 C10 C9 117.4(11) . . ?
C11 C10 H10 121.3 . . ?
C9 C10 H10 121.3 . . ?
C12 C11 C10 122.6(11) . . ?
C12 C11 H11 118.7 . . ?
C10 C11 H11 118.7 . . ?
C11 C12 C7 120.2(11) . . ?
C11 C12 H12 119.9 . . ?
C7 C12 H12 119.9 . . ?
C18 C13 C14 117.3(9) . . ?
C18 C13 P4 120.7(8) . . ?
C14 C13 P4 121.9(8) . . ?
C15 C14 C13 120.5(11) . . ?
C15 C14 H14 119.8 . . ?
C13 C14 H14 119.8 . . ?
C14 C15 C16 121.0(11) . . ?
C14 C15 H15 119.5 . . ?
C16 C15 H15 119.5 . . ?
C17 C16 C15 119.9(10) . . ?
C17 C16 H16 120.0 . . ?
C15 C16 H16 120.0 . . ?
C18 C17 C16 118.3(11) . . ?
C18 C17 H17 120.8 . . ?
C16 C17 H17 120.8 . . ?
C17 C18 C13 122.9(11) . . ?
C17 C18 H18 118.5 . . ?
C13 C18 H18 118.5 . . ?
O2 C19 C20 122.0(9) . . ?
O2 C19 C24 114.6(8) . . ?
C20 C19 C24 123.3(10) . . ?
C19 C20 C21 117.9(10) . . ?
C19 C20 H20 121.0 . . ?
C21 C20 H20 121.0 . . ?
C22 C21 C20 119.6(10) . . ?
C22 C21 H21 120.2 . . ?
C20 C21 H21 120.2 . . ?
C23 C22 C21 121.6(11) . . ?
C23 C22 H22 119.2 . . ?
C21 C22 H22 119.2 . . ?
C22 C23 C24 121.5(11) . . ?
C22 C23 H23 119.3 . . ?
C24 C23 H23 119.3 . . ?
C23 C24 C19 116.1(9) . . ?
C23 C24 P5 126.0(8) . . ?
C19 C24 P5 117.9(8) . . ?
C30 C25 C26 117.1(10) . . ?
C30 C25 P5 119.0(8) . . ?
C26 C25 P5 123.9(8) . . ?
C27 C26 C25 120.3(10) . . ?
C27 C26 H26 119.8 . . ?
C25 C26 H26 119.8 . . ?
C26 C27 C28 120.7(11) . . ?
C26 C27 H27 119.6 . . ?
C28 C27 H27 119.6 . . ?
C27 C28 C29 120.7(11) . . ?
C27 C28 H28 119.6 . . ?
C29 C28 H28 119.6 . . ?
C28 C29 C30 118.4(10) . . ?
C28 C29 H29 120.8 . . ?
C30 C29 H29 120.8 . . ?
C29 C30 C25 122.8(10) . . ?
C29 C30 H30 118.6 . . ?
C25 C30 H30 118.6 . . ?
C32 C31 C36 116.7(10) . . ?
C32 C31 P5 121.6(8) . . ?
C36 C31 P5 121.6(8) . . ?
C33 C32 C31 122.1(11) . . ?
C33 C32 H32 119.0 . . ?
C31 C32 H32 119.0 . . ?
C32 C33 C34 119.9(11) . . ?
C32 C33 H33 120.1 . . ?
C34 C33 H33 120.1 . . ?
C35 C34 C33 119.6(11) . . ?
C35 C34 H34 120.2 . . ?
C33 C34 H34 120.2 . . ?
C34 C35 C36 120.0(11) . . ?
C34 C35 H35 120.0 . . ?
C36 C35 H35 120.0 . . ?
C35 C36 C31 121.6(11) . . ?
C35 C36 H36 119.2 . . ?
C31 C36 H36 119.2 . . ?
C38 C37 C42 124.8(10) . . ?
C38 C37 O3 118.7(9) . . ?
C42 C37 O3 116.4(9) . . ?
C37 C38 C39 119.4(11) . . ?
C37 C38 H38 120.3 . . ?
C39 C38 H38 120.3 . . ?
C40 C39 C38 117.7(11) . . ?
C40 C39 H39 121.1 . . ?
C38 C39 H39 121.1 . . ?
C41 C40 C39 121.8(11) . . ?
C41 C40 H40 119.1 . . ?
C39 C40 H40 119.1 . . ?
C40 C41 C42 122.0(10) . . ?
C40 C41 H41 119.0 . . ?
C42 C41 H41 119.0 . . ?
C37 C42 C41 114.3(9) . . ?
C37 C42 C43 123.6(10) . . ?
C41 C42 C43 122.1(10) . . ?
C48 C43 C44 113.8(9) . . ?
C48 C43 C42 123.6(9) . . ?
C44 C43 C42 122.6(9) . . ?
C45 C44 C43 122.5(11) . . ?
C45 C44 H44 118.7 . . ?
C43 C44 H44 118.7 . . ?
C44 C45 C46 121.3(10) . . ?
C44 C45 H45 119.3 . . ?
C46 C45 H45 119.3 . . ?
C45 C46 C47 119.5(10) . . ?
C45 C46 H46 120.3 . . ?
C47 C46 H46 120.3 . . ?
C48 C47 C46 117.4(10) . . ?
C48 C47 H47 121.3 . . ?
C46 C47 H47 121.3 . . ?
C47 C48 C43 125.4(10) . . ?
C47 C48 O4 116.9(10) . . ?
C43 C48 O4 117.7(9) . . ?
C50 C49 C54 123.3(11) . . ?
C50 C49 O5 118.9(9) . . ?
C54 C49 O5 117.7(9) . . ?
C49 C50 C51 119.0(10) . . ?
C49 C50 H50 120.5 . . ?
C51 C50 H50 120.5 . . ?
C52 C51 C50 120.3(11) . . ?
C52 C51 H51 119.9 . . ?
C50 C51 H51 119.9 . . ?
C51 C52 C53 119.7(11) . . ?
C51 C52 H52 120.1 . . ?
C53 C52 H52 120.1 . . ?
C54 C53 C52 121.6(10) . . ?
C54 C53 H53 119.2 . . ?
C52 C53 H53 119.2 . . ?
C53 C54 C49 115.9(10) . . ?
C53 C54 C55 120.6(10) . . ?
C49 C54 C55 123.4(10) . . ?
C56 C55 C60 116.0(10) . . ?
C56 C55 C54 121.2(10) . . ?
C60 C55 C54 122.7(9) . . ?
C57 C56 C55 121.7(11) . . ?
C57 C56 H56 119.1 . . ?
C55 C56 H56 119.1 . . ?
C56 C57 C58 120.4(10) . . ?
C56 C57 H57 119.8 . . ?
C58 C57 H57 119.8 . . ?
C59 C58 C57 118.4(11) . . ?
C59 C58 H58 120.8 . . ?
C57 C58 H58 120.8 . . ?
C60 C59 C58 120.3(11) . . ?
C60 C59 H59 119.9 . . ?
C58 C59 H59 119.9 . . ?
C59 C60 C55 123.3(10) . . ?
C59 C60 O6 118.2(9) . . ?
C55 C60 O6 118.3(9) . . ?
C91 C90 H90A 109.5 . . ?
C91 C90 H90B 109.5 . . ?
H90A C90 H90B 109.5 . . ?
C91 C90 H90C 109.5 . . ?
H90A C90 H90C 109.5 . . ?
H90B C90 H90C 109.5 . . ?
N90 C91 C90 177.4(13) . . ?
C94 C93 H93A 109.5 . . ?
C94 C93 H93B 109.5 . . ?
H93A C93 H93B 109.5 . . ?
C94 C93 H93C 109.5 . . ?
H93A C93 H93C 109.5 . . ?
H93B C93 H93C 109.5 . . ?
N91 C94 C93 176.7(15) . . ?
C96 C95 H95A 109.5 . . ?
C96 C95 H95B 109.5 . . ?
H95A C95 H95B 109.5 . . ?
C96 C95 H95C 109.5 . . ?
H95A C95 H95C 109.5 . . ?
H95B C95 H95C 109.5 . . ?
N93 C96 C95 178.4(16) . . ?
C98 C97 H97A 109.5 . . ?
C98 C97 H97B 109.5 . . ?
H97A C97 H97B 109.5 . . ?
C98 C97 H97C 109.5 . . ?
H97A C97 H97C 109.5 . . ?
H97B C97 H97C 109.5 . . ?
N94 C98 C97 178.1(15) . . ?

loop_
_geom_bond_atom_site_label_1
_geom_bond_atom_site_label_2
_geom_bond_distance
_geom_bond_site_symmetry_2
_geom_bond_publ_flag
Pt1 P4 2.261(3) . ?
Pt1 P5 2.266(3) . ?
Pt1 Cl1 2.334(3) . ?
Pt1 Cl2 2.358(3) . ?
P4 C13 1.830(10) . ?
P4 C7 1.840(11) . ?
P4 C6 1.844(11) . ?
P5 C25 1.818(10) . ?
P5 C31 1.818(11) . ?
P5 C24 1.832(10) . ?
P1 N3 1.578(8) . ?
P1 O1 1.580(7) . ?
P1 O2 1.592(7) . ?
P1 N1 1.600(9) . ?
P2 N2 1.577(9) . ?
P2 O3 1.579(7) . ?
P2 N1 1.586(8) . ?
P2 O4 1.591(7) . ?
P3 N3 1.567(8) . ?
P3 O5 1.586(7) . ?
P3 N2 1.602(9) . ?
P3 O6 1.612(7) . ?
O1 C1 1.417(11) . ?
O2 C19 1.385(12) . ?
O3 C37 1.425(11) . ?
O4 C48 1.443(12) . ?
O5 C49 1.418(12) . ?
O6 C60 1.408(11) . ?
C1 C6 1.375(13) . ?
C1 C2 1.403(14) . ?
C2 C3 1.374(14) . ?
C2 H2 0.9300 . ?
C3 C4 1.375(14) . ?
C3 H3 0.9300 . ?
C4 C5 1.393(14) . ?
C4 H4 0.9300 . ?
C5 C6 1.400(14) . ?
C5 H5 0.9300 . ?
C7 C8 1.400(14) . ?
C7 C12 1.423(14) . ?
C8 C9 1.366(14) . ?
C8 H8 0.9300 . ?
C9 C10 1.380(14) . ?
C9 H9 0.9300 . ?
C10 C11 1.374(14) . ?
C10 H10 0.9300 . ?
C11 C12 1.362(15) . ?
C11 H11 0.9300 . ?
C12 H12 0.9300 . ?
C13 C18 1.382(14) . ?
C13 C14 1.407(14) . ?
C14 C15 1.362(14) . ?
C14 H14 0.9300 . ?
C15 C16 1.388(15) . ?
C15 H15 0.9300 . ?
C16 C17 1.385(15) . ?
C16 H16 0.9300 . ?
C17 C18 1.383(13) . ?
C17 H17 0.9300 . ?
C18 H18 0.9300 . ?
C19 C20 1.386(14) . ?
C19 C24 1.402(14) . ?
C20 C21 1.392(15) . ?
C20 H20 0.9300 . ?
C21 C22 1.380(14) . ?
C21 H21 0.9300 . ?
C22 C23 1.356(14) . ?
C22 H22 0.9300 . ?
C23 C24 1.396(14) . ?
C23 H23 0.9300 . ?
C25 C30 1.384(13) . ?
C25 C26 1.409(14) . ?
C26 C27 1.369(14) . ?
C26 H26 0.9300 . ?
C27 C28 1.372(13) . ?
C27 H27 0.9300 . ?
C28 C29 1.375(14) . ?
C28 H28 0.9300 . ?
C29 C30 1.379(14) . ?
C29 H29 0.9300 . ?
C30 H30 0.9300 . ?
C31 C32 1.398(14) . ?
C31 C36 1.413(14) . ?
C32 C33 1.374(14) . ?
C32 H32 0.9300 . ?
C33 C34 1.402(15) . ?
C33 H33 0.9300 . ?
C34 C35 1.381(15) . ?
C34 H34 0.9300 . ?
C35 C36 1.383(14) . ?
C35 H35 0.9300 . ?
C36 H36 0.9300 . ?
C37 C38 1.364(14) . ?
C37 C42 1.390(14) . ?
C38 C39 1.396(14) . ?
C38 H38 0.9300 . ?
C39 C40 1.395(15) . ?
C39 H39 0.9300 . ?
C40 C41 1.353(14) . ?
C40 H40 0.9300 . ?
C41 C42 1.424(14) . ?
C41 H41 0.9300 . ?
C42 C43 1.441(14) . ?
C43 C48 1.407(14) . ?
C43 C44 1.407(13) . ?
C44 C45 1.351(14) . ?
C44 H44 0.9300 . ?
C45 C46 1.380(14) . ?
C45 H45 0.9300 . ?
C46 C47 1.397(14) . ?
C46 H46 0.9300 . ?
C47 C48 1.367(14) . ?
C47 H47 0.9300 . ?
C49 C50 1.365(14) . ?
C49 C54 1.396(14) . ?
C50 C51 1.392(14) . ?
C50 H50 0.9300 . ?
C51 C52 1.362(14) . ?
C51 H51 0.9300 . ?
C52 C53 1.401(15) . ?
C52 H52 0.9300 . ?
C53 C54 1.395(14) . ?
C53 H53 0.9300 . ?
C54 C55 1.471(15) . ?
C55 C56 1.392(14) . ?
C55 C60 1.405(15) . ?
C56 C57 1.380(15) . ?
C56 H56 0.9300 . ?
C57 C58 1.411(15) . ?
C57 H57 0.9300 . ?
C58 C59 1.377(14) . ?
C58 H58 0.9300 . ?
C59 C60 1.362(14) . ?
C59 H59 0.9300 . ?
C90 C91 1.435(16) . ?
C90 H90A 0.9600 . ?
C90 H90B 0.9600 . ?
C90 H90C 0.9600 . ?
C91 N90 1.142(13) . ?
C93 C94 1.447(17) . ?
C93 H93A 0.9600 . ?
C93 H93B 0.9600 . ?
C93 H93C 0.9600 . ?
C94 N91 1.136(15) . ?
C95 C96 1.462(17) . ?
C95 H95A 0.9600 . ?
C95 H95B 0.9600 . ?
C95 H95C 0.9600 . ?
C96 N93 1.149(14) . ?
C97 C98 1.461(17) . ?
C97 H97A 0.9600 . ?
C97 H97B 0.9600 . ?
C97 H97C 0.9600 . ?
C98 N94 1.166(15) . ?
